data_2235796
loop_
_publ_author_name
'Ambili, K. U.'
'Sreejith, S. S.'
'Jacob, Jinsa Mary'
'Sithambaresan, M.'
'Kurup, M. R. Prathapachandra'

_publ_section_title
;
 2-Ethoxy-6-({2-[(3-ethoxy-2-hydroxybenzylidene)amino]benzyl}iminomethyl)phenol
;
_journal_coeditor_code FJ2580
_journal_issue 8
_journal_name_full 'Acta Crystallographica Section E'
_journal_page_first o2482
_journal_paper_doi 10.1107/S1600536812031479
_journal_volume 68
_journal_year 2012
_chemical_formula_iupac 'C25 H26 N2 O4'
_chemical_formula_moiety 'C25 H26 N2 O4'
_chemical_formula_sum 'C25 H26 N2 O4'
_chemical_formula_weight 418.48
_chemical_name_systematic
;
2-Ethoxy-6-({2-[(3-ethoxy-2-hydroxybenzylidene)amino]benzyl}iminomethyl)phenol
;
_space_group_IT_number 14
_symmetry_cell_setting monoclinic
_symmetry_space_group_name_Hall '-P 2ybc'
_symmetry_space_group_name_H-M 'P 1 21/c 1'
_atom_sites_solution_hydrogens geom
_atom_sites_solution_primary direct
_atom_sites_solution_secondary difmap
_cell_angle_alpha 90.00
_cell_angle_beta 94.356(3)
_cell_angle_gamma 90.00
_cell_formula_units_Z 4
_cell_length_a 4.8315(4)
_cell_length_b 17.5414(14)
_cell_length_c 25.828(2)
_cell_measurement_reflns_used 5446
_cell_measurement_temperature 296(2)
_cell_measurement_theta_max 22.4395
_cell_measurement_theta_min 2.3220
_cell_volume 2182.6(3)
_computing_cell_refinement 'APEX2 and SAINT (Bruker, 2004)'
_computing_data_collection 'APEX2 (Bruker, 2004)'
_computing_data_reduction 'SAINT and XPREP (Bruker, 2004)'
_computing_molecular_graphics 'ORTEP-3 (Farrugia, 1997)'
_computing_publication_material 'SHELXL97 (Sheldrick, 2008) and publCIF (Westrip, 2010)'
_computing_structure_refinement 'SHELXL97 (Sheldrick, 2008)'
_computing_structure_solution 'SHELXS97 (Sheldrick, 2008)'
_diffrn_ambient_temperature 296(2)
_diffrn_measured_fraction_theta_full 0.998
_diffrn_measured_fraction_theta_max 0.998
_diffrn_measurement_device_type 'Bruker Kappa APEXII CCD'
_diffrn_measurement_method '\w and \f scan'
_diffrn_radiation_monochromator graphite
_diffrn_radiation_source 'fine-focus sealed tube'
_diffrn_radiation_type MoK\a
_diffrn_radiation_wavelength 0.71073
_diffrn_reflns_av_R_equivalents 0.0443
_diffrn_reflns_av_sigmaI/netI 0.0308
_diffrn_reflns_limit_h_max 5
_diffrn_reflns_limit_h_min -5
_diffrn_reflns_limit_k_max 20
_diffrn_reflns_limit_k_min -20
_diffrn_reflns_limit_l_max 30
_diffrn_reflns_limit_l_min -30
_diffrn_reflns_number 32150
_diffrn_reflns_theta_full 25.00
_diffrn_reflns_theta_max 25.00
_diffrn_reflns_theta_min 2.45
_exptl_absorpt_coefficient_mu 0.087
_exptl_absorpt_correction_T_max 0.983
_exptl_absorpt_correction_T_min 0.979
_exptl_absorpt_correction_type multi-scan
_exptl_absorpt_process_details '(SADABS; Bruker, 2004)'
_exptl_crystal_colour orange
_exptl_crystal_density_diffrn 1.273
_exptl_crystal_density_method 'not measured'
_exptl_crystal_description needle-like
_exptl_crystal_F_000 888
_exptl_crystal_size_max 0.40
_exptl_crystal_size_mid 0.20
_exptl_crystal_size_min 0.20
_refine_diff_density_max 0.128
_refine_diff_density_min -0.133
_refine_ls_extinction_coef 0.0062(9)
_refine_ls_extinction_expression Fc^*^=kFc[1+0.001xFc^2^\l^3^/sin(2\q)]^-1/4^
_refine_ls_extinction_method 'SHELXL97 (Sheldrick, 2008)'
_refine_ls_goodness_of_fit_ref 1.045
_refine_ls_hydrogen_treatment mixed
_refine_ls_matrix_type full
_refine_ls_number_parameters 291
_refine_ls_number_reflns 3833
_refine_ls_number_restraints 2
_refine_ls_restrained_S_all 1.044
_refine_ls_R_factor_all 0.0715
_refine_ls_R_factor_gt 0.0379
_refine_ls_shift/su_max 0.001
_refine_ls_shift/su_mean 0.000
_refine_ls_structure_factor_coef Fsqd
_refine_ls_weighting_details 'calc w=1/[\s^2^(Fo^2^)+(0.0493P)^2^+0.3451P] where P=(Fo^2^+2Fc^2^)/3'
_refine_ls_weighting_scheme calc
_refine_ls_wR_factor_gt 0.0899
_refine_ls_wR_factor_ref 0.1116
_reflns_number_gt 2543
_reflns_number_total 3833
_reflns_threshold_expression I>2sigma(I)
_cod_data_source_file fj2580.cif
_cod_data_source_block I
_cod_original_sg_symbol_H-M 'P 21/c'
_cod_database_code 2235796
_cod_database_fobs_code 2235796

loop_
_symmetry_equiv_pos_as_xyz
'x, y, z'
'-x, y+1/2, -z+1/2'
'-x, -y, -z'
'x, -y-1/2, z-1/2'

loop_
_atom_site_type_symbol
_atom_site_label
_atom_site_fract_x
_atom_site_fract_y
_atom_site_fract_z
_atom_site_U_iso_or_equiv
_atom_site_adp_type
_atom_site_calc_flag
_atom_site_refinement_flags
_atom_site_occupancy
_atom_site_symmetry_multiplicity
O O1 1.5523(3) 1.08404(8) 0.43051(5) 0.0645(4) Uani d . 1 1
O O2 1.1570(3) 1.09379(8) 0.35604(5) 0.0598(4) Uani d D 1 1
O O3 0.0532(3) 0.93676(8) 0.17006(5) 0.0543(4) Uani d D 1 1
O O4 -0.3152(3) 0.82995(8) 0.15297(5) 0.0659(4) Uani d . 1 1
N N1 0.8660(3) 1.03221(9) 0.27970(5) 0.0466(4) Uani d . 1 1
N N2 0.4050(3) 1.03122(8) 0.13518(5) 0.0445(4) Uani d . 1 1
C C1 1.8136(6) 1.16138(15) 0.48999(10) 0.0968(9) Uani d . 1 1
H H1A 1.8577 1.1960 0.4630 0.145 Uiso calc R 1 1
H H1B 1.9602 1.1620 0.5172 0.145 Uiso calc R 1 1
H H1C 1.6429 1.1768 0.5037 0.145 Uiso calc R 1 1
C C2 1.7824(4) 1.08294(13) 0.46832(8) 0.0634(6) Uani d . 1 1
H H2A 1.9497 1.0679 0.4524 0.076 Uiso calc R 1 1
H H2B 1.7496 1.0469 0.4957 0.076 Uiso calc R 1 1
C C3 1.4950(4) 1.01888(11) 0.40288(7) 0.0479(5) Uani d . 1 1
C C4 1.6259(4) 0.94994(12) 0.41106(8) 0.0589(5) Uani d . 1 1
H H4 1.7682 0.9453 0.4372 0.071 Uiso calc R 1 1
C C5 1.5485(5) 0.88751(12) 0.38081(8) 0.0669(6) Uani d . 1 1
H H5 1.6380 0.8411 0.3869 0.080 Uiso calc R 1 1
C C6 1.3413(4) 0.89335(12) 0.34193(8) 0.0582(5) Uani d . 1 1
H H6 1.2913 0.8510 0.3217 0.070 Uiso calc R 1 1
C C7 1.2044(3) 0.96269(10) 0.33256(6) 0.0433(4) Uani d . 1 1
C C8 1.2814(3) 1.02555(10) 0.36311(7) 0.0431(4) Uani d . 1 1
C C9 0.9881(4) 0.96941(11) 0.29046(7) 0.0464(5) Uani d . 1 1
H H9 0.9376 0.9265 0.2708 0.056 Uiso calc R 1 1
C C10 0.6616(3) 1.03497(11) 0.23529(6) 0.0471(5) Uani d . 1 1
H H10A 0.4828 1.0494 0.2470 0.057 Uiso calc R 1 1
H H10B 0.6430 0.9847 0.2198 0.057 Uiso calc R 1 1
C C11 0.7426(3) 1.09114(10) 0.19477(7) 0.0413(4) Uani d . 1 1
C C12 0.9465(4) 1.14566(11) 0.20497(7) 0.0503(5) Uani d . 1 1
H H12 1.0399 1.1475 0.2378 0.060 Uiso calc R 1 1
C C13 1.0149(4) 1.19732(11) 0.16787(8) 0.0583(5) Uani d . 1 1
H H13 1.1529 1.2334 0.1756 0.070 Uiso calc R 1 1
C C14 0.8783(4) 1.19519(11) 0.11950(8) 0.0610(6) Uani d . 1 1
H H14 0.9212 1.2305 0.0945 0.073 Uiso calc R 1 1
C C15 0.6775(4) 1.14086(11) 0.10774(7) 0.0550(5) Uani d . 1 1
H H15 0.5866 1.1394 0.0747 0.066 Uiso calc R 1 1
C C16 0.6101(3) 1.08823(10) 0.14499(7) 0.0419(4) Uani d . 1 1
C C17 0.3525(4) 1.00201(11) 0.09022(7) 0.0468(5) Uani d . 1 1
H H17 0.4510 1.0191 0.0629 0.056 Uiso calc R 1 1
C C18 0.1456(3) 0.94344(10) 0.08038(7) 0.0438(4) Uani d . 1 1
C C19 0.0901(4) 0.91471(12) 0.03008(7) 0.0565(5) Uani d . 1 1
H H19 0.1824 0.9347 0.0028 0.068 Uiso calc R 1 1
C C20 -0.0987(4) 0.85754(13) 0.02086(8) 0.0636(6) Uani d . 1 1
H H20 -0.1334 0.8385 -0.0126 0.076 Uiso calc R 1 1
C C21 -0.2384(4) 0.82791(12) 0.06090(9) 0.0604(6) Uani d . 1 1
H H21 -0.3671 0.7891 0.0541 0.072 Uiso calc R 1 1
C C22 -0.1905(4) 0.85472(11) 0.11067(7) 0.0493(5) Uani d . 1 1
C C23 0.0053(3) 0.91322(10) 0.12070(7) 0.0430(4) Uani d . 1 1
C C24 -0.4979(4) 0.76620(12) 0.14644(10) 0.0709(6) Uani d . 1 1
H H24A -0.3996 0.7224 0.1341 0.085 Uiso calc R 1 1
H H24B -0.6513 0.7780 0.1213 0.085 Uiso calc R 1 1
C C25 -0.6032(6) 0.74931(17) 0.19800(12) 0.1079(10) Uani d . 1 1
H H25A -0.4492 0.7407 0.2230 0.162 Uiso calc R 1 1
H H25B -0.7181 0.7046 0.1954 0.162 Uiso calc R 1 1
H H25C -0.7102 0.7918 0.2088 0.162 Uiso calc R 1 1
H H2O 1.031(4) 1.0877(14) 0.3316(6) 0.090(8) Uiso d D 1 1
H H3O 0.172(4) 0.9724(10) 0.1691(10) 0.103(9) Uiso d D 1 1

loop_
_atom_site_aniso_label
_atom_site_aniso_U_11
_atom_site_aniso_U_22
_atom_site_aniso_U_33
_atom_site_aniso_U_12
_atom_site_aniso_U_13
_atom_site_aniso_U_23
O1 0.0646(9) 0.0605(9) 0.0640(9) 0.0055(7) -0.0227(7) -0.0080(7)
O2 0.0650(9) 0.0476(9) 0.0632(9) 0.0063(7) -0.0189(7) -0.0030(7)
O3 0.0597(8) 0.0607(9) 0.0431(8) -0.0100(7) 0.0075(6) -0.0064(7)
O4 0.0606(8) 0.0640(10) 0.0739(10) -0.0166(7) 0.0109(7) -0.0022(8)
N1 0.0454(8) 0.0537(10) 0.0400(8) -0.0027(7) -0.0006(7) 0.0008(7)
N2 0.0416(8) 0.0480(9) 0.0432(9) 0.0004(7) -0.0005(6) 0.0010(7)
C1 0.115(2) 0.0734(18) 0.0933(19) -0.0083(15) -0.0501(16) -0.0043(15)
C2 0.0626(12) 0.0727(16) 0.0519(12) -0.0012(11) -0.0152(10) 0.0006(11)
C3 0.0471(10) 0.0514(13) 0.0448(11) -0.0009(9) -0.0006(8) 0.0009(9)
C4 0.0594(12) 0.0619(14) 0.0536(12) 0.0102(10) -0.0080(10) 0.0044(11)
C5 0.0766(14) 0.0535(14) 0.0691(14) 0.0177(11) -0.0043(12) 0.0057(12)
C6 0.0705(13) 0.0456(12) 0.0576(13) 0.0023(10) 0.0004(10) -0.0035(10)
C7 0.0465(10) 0.0436(11) 0.0400(10) -0.0036(8) 0.0043(8) 0.0056(9)
C8 0.0451(10) 0.0412(11) 0.0428(10) 0.0020(8) 0.0031(8) 0.0063(9)
C9 0.0510(10) 0.0495(12) 0.0391(10) -0.0096(9) 0.0060(8) -0.0006(9)
C10 0.0421(9) 0.0580(12) 0.0405(10) -0.0053(8) -0.0009(8) 0.0031(9)
C11 0.0383(9) 0.0430(10) 0.0425(10) 0.0024(8) 0.0036(7) 0.0001(8)
C12 0.0482(10) 0.0503(12) 0.0517(11) -0.0047(9) 0.0001(9) -0.0025(10)
C13 0.0593(12) 0.0485(12) 0.0672(14) -0.0123(10) 0.0059(10) -0.0003(10)
C14 0.0736(14) 0.0491(13) 0.0609(14) -0.0082(10) 0.0093(11) 0.0105(10)
C15 0.0641(12) 0.0540(13) 0.0463(11) -0.0020(10) -0.0005(9) 0.0061(10)
C16 0.0388(9) 0.0429(11) 0.0440(10) 0.0007(8) 0.0030(8) 0.0002(8)
C17 0.0482(10) 0.0528(12) 0.0394(11) 0.0020(9) 0.0032(8) 0.0031(9)
C18 0.0439(9) 0.0472(11) 0.0394(10) 0.0044(8) -0.0025(8) -0.0033(9)
C19 0.0628(12) 0.0649(14) 0.0411(11) 0.0010(11) -0.0010(9) -0.0038(10)
C20 0.0668(13) 0.0709(15) 0.0508(13) 0.0024(12) -0.0115(10) -0.0182(11)
C21 0.0501(11) 0.0577(13) 0.0712(15) -0.0023(10) -0.0094(10) -0.0147(12)
C22 0.0408(9) 0.0494(12) 0.0573(13) 0.0023(9) 0.0011(9) -0.0023(10)
C23 0.0402(9) 0.0468(11) 0.0414(11) 0.0059(8) -0.0009(8) -0.0045(9)
C24 0.0572(12) 0.0480(13) 0.1072(19) -0.0059(10) 0.0038(12) 0.0088(12)
C25 0.099(2) 0.093(2) 0.134(2) -0.0265(16) 0.0211(18) 0.0369(18)

loop_
_atom_type_symbol
_atom_type_description
_atom_type_scat_dispersion_real
_atom_type_scat_dispersion_imag
_atom_type_scat_source
C C 0.0033 0.0016 'International Tables Vol C Tables 4.2.6.8 and 6.1.1.4'
H H 0.0000 0.0000 'International Tables Vol C Tables 4.2.6.8 and 6.1.1.4'
N N 0.0061 0.0033 'International Tables Vol C Tables 4.2.6.8 and 6.1.1.4'
O O 0.0106 0.0060 'International Tables Vol C Tables 4.2.6.8 and 6.1.1.4'

loop_
_geom_angle_atom_site_label_1
_geom_angle_atom_site_label_2
_geom_angle_atom_site_label_3
_geom_angle
C3 O1 C2 117.69(15)
C8 O2 H2O 106.0(17)
C23 O3 H3O 105.4(18)
C22 O4 C24 117.63(16)
C9 N1 C10 118.48(16)
C17 N2 C16 122.26(15)
C2 C1 H1A 109.5
C2 C1 H1B 109.5
H1A C1 H1B 109.5
C2 C1 H1C 109.5
H1A C1 H1C 109.5
H1B C1 H1C 109.5
O1 C2 C1 107.27(18)
O1 C2 H2A 110.3
C1 C2 H2A 110.3
O1 C2 H2B 110.3
C1 C2 H2B 110.3
H2A C2 H2B 108.5
O1 C3 C4 125.73(17)
O1 C3 C8 114.93(16)
C4 C3 C8 119.35(18)
C3 C4 C5 120.62(18)
C3 C4 H4 119.7
C5 C4 H4 119.7
C6 C5 C4 120.56(19)
C6 C5 H5 119.7
C4 C5 H5 119.7
C5 C6 C7 120.20(19)
C5 C6 H6 119.9
C7 C6 H6 119.9
C8 C7 C6 119.32(16)
C8 C7 C9 120.42(16)
C6 C7 C9 120.25(17)
O2 C8 C7 122.08(15)
O2 C8 C3 117.98(16)
C7 C8 C3 119.95(17)
N1 C9 C7 121.94(17)
N1 C9 H9 119.0
C7 C9 H9 119.0
N1 C10 C11 111.81(14)
N1 C10 H10A 109.3
C11 C10 H10A 109.3
N1 C10 H10B 109.3
C11 C10 H10B 109.3
H10A C10 H10B 107.9
C12 C11 C16 118.15(16)
C12 C11 C10 122.49(16)
C16 C11 C10 119.36(15)
C13 C12 C11 121.82(18)
C13 C12 H12 119.1
C11 C12 H12 119.1
C14 C13 C12 119.52(18)
C14 C13 H13 120.2
C12 C13 H13 120.2
C13 C14 C15 120.20(19)
C13 C14 H14 119.9
C15 C14 H14 119.9
C14 C15 C16 120.34(18)
C14 C15 H15 119.8
C16 C15 H15 119.8
C15 C16 C11 119.93(16)
C15 C16 N2 122.85(16)
C11 C16 N2 117.21(15)
N2 C17 C18 122.22(16)
N2 C17 H17 118.9
C18 C17 H17 118.9
C23 C18 C19 119.22(17)
C23 C18 C17 120.68(16)
C19 C18 C17 120.07(17)
C20 C19 C18 120.32(19)
C20 C19 H19 119.8
C18 C19 H19 119.8
C19 C20 C21 120.34(19)
C19 C20 H20 119.8
C21 C20 H20 119.8
C22 C21 C20 121.08(19)
C22 C21 H21 119.5
C20 C21 H21 119.5
O4 C22 C21 126.19(18)
O4 C22 C23 114.74(16)
C21 C22 C23 119.07(18)
O3 C23 C18 122.37(16)
O3 C23 C22 117.65(16)
C18 C23 C22 119.97(16)
O4 C24 C25 107.5(2)
O4 C24 H24A 110.2
C25 C24 H24A 110.2
O4 C24 H24B 110.2
C25 C24 H24B 110.2
H24A C24 H24B 108.5
C24 C25 H25A 109.5
C24 C25 H25B 109.5
H25A C25 H25B 109.5
C24 C25 H25C 109.5
H25A C25 H25C 109.5
H25B C25 H25C 109.5

loop_
_geom_bond_atom_site_label_1
_geom_bond_atom_site_label_2
_geom_bond_distance
O1 C3 1.365(2)
O1 C2 1.423(2)
O2 C8 1.346(2)
O2 H2O 0.8502(11)
O3 C23 1.343(2)
O3 H3O 0.8501(11)
O4 C22 1.358(2)
O4 C24 1.427(2)
N1 C9 1.270(2)
N1 C10 1.456(2)
N2 C17 1.277(2)
N2 C16 1.417(2)
C1 C2 1.489(3)
C1 H1A 0.9600
C1 H1B 0.9600
C1 H1C 0.9600
C2 H2A 0.9700
C2 H2B 0.9700
C3 C4 1.374(3)
C3 C8 1.404(2)
C4 C5 1.380(3)
C4 H4 0.9300
C5 C6 1.367(3)
C5 H5 0.9300
C6 C7 1.397(3)
C6 H6 0.9300
C7 C8 1.390(2)
C7 C9 1.455(2)
C9 H9 0.9300
C10 C11 1.510(2)
C10 H10A 0.9700
C10 H10B 0.9700
C11 C12 1.384(2)
C11 C16 1.393(2)
C12 C13 1.377(3)
C12 H12 0.9300
C13 C14 1.368(3)
C13 H13 0.9300
C14 C15 1.377(3)
C14 H14 0.9300
C15 C16 1.390(2)
C15 H15 0.9300
C17 C18 1.443(2)
C17 H17 0.9300
C18 C23 1.390(2)
C18 C19 1.400(2)
C19 C20 1.364(3)
C19 H19 0.9300
C20 C21 1.379(3)
C20 H20 0.9300
C21 C22 1.372(3)
C21 H21 0.9300
C22 C23 1.407(2)
C24 C25 1.491(4)
C24 H24A 0.9700
C24 H24B 0.9700
C25 H25A 0.9600
C25 H25B 0.9600
C25 H25C 0.9600

loop_
_geom_hbond_atom_site_label_D
_geom_hbond_atom_site_label_H
_geom_hbond_atom_site_label_A
_geom_hbond_distance_DH
_geom_hbond_distance_HA
_geom_hbond_distance_DA
_geom_hbond_angle_DHA
O2 H2O N1 0.8502(11) 1.794(12) 2.5711(19) 151(2)
O3 H3O N2 0.8501(11) 1.803(12) 2.5844(19) 152(2)

loop_
_geom_torsion_atom_site_label_1
_geom_torsion_atom_site_label_2
_geom_torsion_atom_site_label_3
_geom_torsion_atom_site_label_4
_geom_torsion
C3 O1 C2 C1 175.91(19)
C2 O1 C3 C4 5.6(3)
C2 O1 C3 C8 -174.61(16)
O1 C3 C4 C5 179.47(19)
C8 C3 C4 C5 -0.4(3)
C3 C4 C5 C6 0.5(3)
C4 C5 C6 C7 -0.3(3)
C5 C6 C7 C8 0.1(3)
C5 C6 C7 C9 178.64(18)
C6 C7 C8 O2 -179.86(16)
C9 C7 C8 O2 1.6(3)
C6 C7 C8 C3 0.0(3)
C9 C7 C8 C3 -178.53(15)
O1 C3 C8 O2 0.2(2)
C4 C3 C8 O2 179.99(17)
O1 C3 C8 C7 -179.72(15)
C4 C3 C8 C7 0.1(3)
C10 N1 C9 C7 176.94(14)
C8 C7 C9 N1 1.0(3)
C6 C7 C9 N1 -177.52(17)
C9 N1 C10 C11 -119.33(18)
N1 C10 C11 C12 -14.9(2)
N1 C10 C11 C16 164.62(15)
C16 C11 C12 C13 1.6(3)
C10 C11 C12 C13 -178.91(17)
C11 C12 C13 C14 0.1(3)
C12 C13 C14 C15 -1.2(3)
C13 C14 C15 C16 0.6(3)
C14 C15 C16 C11 1.1(3)
C14 C15 C16 N2 179.84(17)
C12 C11 C16 C15 -2.1(2)
C10 C11 C16 C15 178.31(17)
C12 C11 C16 N2 179.06(15)
C10 C11 C16 N2 -0.5(2)
C17 N2 C16 C15 30.6(3)
C17 N2 C16 C11 -150.65(17)
C16 N2 C17 C18 179.38(15)
N2 C17 C18 C23 -3.8(3)
N2 C17 C18 C19 178.20(17)
C23 C18 C19 C20 -0.2(3)
C17 C18 C19 C20 177.81(17)
C18 C19 C20 C21 0.5(3)
C19 C20 C21 C22 -0.3(3)
C24 O4 C22 C21 5.1(3)
C24 O4 C22 C23 -174.61(16)
C20 C21 C22 O4 -179.98(19)
C20 C21 C22 C23 -0.2(3)
C19 C18 C23 O3 178.33(16)
C17 C18 C23 O3 0.3(3)
C19 C18 C23 C22 -0.3(3)
C17 C18 C23 C22 -178.31(16)
O4 C22 C23 O3 1.6(2)
C21 C22 C23 O3 -178.17(16)
O4 C22 C23 C18 -179.72(16)
C21 C22 C23 C18 0.5(3)
C22 O4 C24 C25 178.99(18)

loop_
_cod_related_entry_id
_cod_related_entry_database
_cod_related_entry_code
1 ChemSpider 30657955
